data_4060105
_journal_name_full Organometallics
_journal_paper_doi 10.1021/om0491950
_journal_year 2005
_chemical_formula_sum 'C28.25 H48 Ag F12 O0.5 P2 Ru2 S6'
_chemical_formula_weight 1187.98
_space_group_IT_number 2
_symmetry_cell_setting triclinic
_symmetry_space_group_name_Hall '-P 1'
_symmetry_space_group_name_H-M 'P -1'
_atom_sites_solution_hydrogens geom
_atom_sites_solution_primary direct
_atom_sites_solution_secondary difmap
_cell_angle_alpha 71.7830(10)
_cell_angle_beta 74.9610(10)
_cell_angle_gamma 72.2410(10)
_cell_formula_units_Z 4
_cell_length_a 12.2374(5)
_cell_length_b 17.5939(7)
_cell_length_c 22.0809(9)
_cell_measurement_reflns_used 3805
_cell_measurement_temperature 223(2)
_cell_measurement_theta_max 23.39
_cell_measurement_theta_min 2.38
_cell_volume 4229.3(3)
_computing_structure_refinement 'SHELXL-97 (Sheldrick, 1997)'
_computing_structure_solution 'SHELXS-97 (Sheldrick, 1990)'
_diffrn_ambient_temperature 223(2)
_diffrn_detector_area_resol_mean ?
_diffrn_measurement_device_type 'CCD area detector'
_diffrn_measurement_method 'phi and omega scans'
_diffrn_radiation_monochromator graphite
_diffrn_radiation_source 'fine-focus sealed tube'
_diffrn_radiation_type MoK\a
_diffrn_radiation_wavelength 0.71073
_diffrn_reflns_av_R_equivalents 0.0459
_diffrn_reflns_av_sigmaI/netI 0.1078
_diffrn_reflns_limit_h_max 15
_diffrn_reflns_limit_h_min -15
_diffrn_reflns_limit_k_max 22
_diffrn_reflns_limit_k_min -21
_diffrn_reflns_limit_l_max 28
_diffrn_reflns_limit_l_min -28
_diffrn_reflns_number 29994
_diffrn_reflns_theta_max 27.50
_diffrn_reflns_theta_min 1.91
_diffrn_standards_decay_% ?
_diffrn_standards_interval_count ?
_diffrn_standards_interval_time ?
_diffrn_standards_number ?
_exptl_absorpt_coefficient_mu 1.612
_exptl_absorpt_correction_T_max 0.9095
_exptl_absorpt_correction_T_min 0.6103
_exptl_absorpt_correction_type 'Sadabs, (Sheldrick 2001)'
_exptl_absorpt_process_details ?
_exptl_crystal_colour 'Dark Purple'
_exptl_crystal_density_diffrn 1.866
_exptl_crystal_density_meas 0
_exptl_crystal_density_method 'not measured'
_exptl_crystal_description 'Thin Plate'
_exptl_crystal_F_000 2362
_exptl_crystal_size_max 0.34
_exptl_crystal_size_mid 0.20
_exptl_crystal_size_min 0.06
_refine_ls_extinction_coef ?
_refine_ls_extinction_method none
_refine_ls_goodness_of_fit_ref 1.066
_refine_ls_hydrogen_treatment mixed
_refine_ls_matrix_type full
_refine_ls_number_parameters 1075
_refine_ls_number_reflns 19260
_refine_ls_number_restraints 202
_refine_ls_restrained_S_all 1.071
_refine_ls_R_factor_all 0.1187
_refine_ls_R_factor_gt 0.0754
_refine_ls_shift/su_max 0.004
_refine_ls_shift/su_mean 0.000
_refine_ls_structure_factor_coef Fsqd
_refine_ls_weighting_details 'calc w=1/[\s^2^(Fo^2^)+(0.0609P)^2^+6.5215P] where P=(Fo^2^+2Fc^2^)/3'
_refine_ls_weighting_scheme calc
_refine_ls_wR_factor_gt 0.1486
_refine_ls_wR_factor_ref 0.1650
_reflns_number_gt 13007
_reflns_number_total 19260
_reflns_threshold_expression >2sigma(I)
_cod_depositor_comments
;
The following automatic conversions were performed:
'_symmetry_cell_setting' value 'Triclinic' changed to 'triclinic'
according to '/home/saulius/struct/CIF-dictionaries/cif_core.dic'
dictionary named 'cif_core.dic' version 2.4.1 from 2010-06-29.

Automatic conversion script
Id: cif_fix_enum 1527 2010-12-29 10:47:43Z saulius 
;
_cod_original_sg_symbol_H-M P-1
_cod_original_formula_sum 'C28.25 H48 Ag F12 O0.50 P2 Ru2 S6'
_cod_database_code 4060105

loop_
_symmetry_equiv_pos_as_xyz
'x, y, z'
'-x, -y, -z'

loop_
_atom_site_label
_atom_site_type_symbol
_atom_site_fract_x
_atom_site_fract_y
_atom_site_fract_z
_atom_site_U_iso_or_equiv
_atom_site_adp_type
_atom_site_occupancy
_atom_site_symmetry_multiplicity
_atom_site_calc_flag
_atom_site_refinement_flags
_atom_site_disorder_assembly
_atom_site_disorder_group
Ru1 Ru -0.00001(6) 0.80995(4) 0.43164(3) 0.02236(15) Uani 1 1 d . . .
Ru2 Ru 0.24425(5) 0.60114(4) 0.61952(3) 0.02282(15) Uani 1 1 d . . .
Ru3 Ru 0.51826(6) 0.78387(4) 0.85366(3) 0.02221(15) Uani 1 1 d . . .
Ru4 Ru 0.19568(5) 0.76494(4) 1.08030(3) 0.02127(15) Uani 1 1 d . . .
Ag1 Ag 0.15934(6) 0.71736(4) 0.51207(3) 0.03399(17) Uani 1 1 d . . .
Ag2 Ag 0.38152(6) 0.79357(4) 0.97069(3) 0.03458(17) Uani 1 1 d . . .
S1 S 0.0661(2) 0.66910(13) 0.44756(11) 0.0353(5) Uani 1 1 d . . .
S2 S 0.11937(19) 0.86988(13) 0.45687(11) 0.0307(5) Uani 1 1 d . . .
S3 S 0.1271(2) 0.81585(15) 0.33438(10) 0.0379(5) Uani 1 1 d . . .
S4 S 0.06518(18) 0.69504(13) 0.63019(10) 0.0310(5) Uani 1 1 d . . .
S5 S 0.36524(18) 0.64284(13) 0.52370(10) 0.0307(5) Uani 1 1 d . . .
S6 S 0.3107(2) 0.68587(14) 0.65577(11) 0.0366(5) Uani 1 1 d . . .
S7 S 0.32261(18) 0.82383(13) 0.86335(11) 0.0319(5) Uani 1 1 d . . .
S8 S 0.5926(2) 0.79618(14) 0.93163(11) 0.0352(5) Uani 1 1 d . . .
S9 S 0.5169(2) 0.92176(14) 0.80827(12) 0.0431(6) Uani 1 1 d . . .
S10 S 0.35662(18) 0.65995(12) 1.05478(10) 0.0304(5) Uani 1 1 d . . .
S11 S 0.2440(2) 0.89290(12) 1.03208(11) 0.0340(5) Uani 1 1 d . . .
S12 S 0.2874(2) 0.75641(15) 1.16120(11) 0.0376(5) Uani 1 1 d . . .
C1 C 0.1721(10) 0.6514(6) 0.3754(5) 0.053(3) Uani 1 1 d . . .
H1A H 0.2274 0.5978 0.3866 0.064 Uiso 1 1 calc R . .
H1B H 0.1318 0.6499 0.3430 0.064 Uiso 1 1 calc R . .
C2 C 0.2367(9) 0.7167(6) 0.3475(5) 0.050(3) Uani 1 1 d . . .
H2A H 0.2875 0.7094 0.3063 0.060 Uiso 1 1 calc R . .
H2B H 0.2851 0.7147 0.3773 0.060 Uiso 1 1 calc R . .
C3 C 0.2423(8) 0.8785(6) 0.3900(5) 0.051(3) Uani 1 1 d . . .
H3A H 0.2702 0.9264 0.3872 0.061 Uiso 1 1 calc R . .
H3B H 0.3061 0.8292 0.3985 0.061 Uiso 1 1 calc R . .
C4 C 0.2107(9) 0.8875(7) 0.3294(5) 0.054(3) Uani 1 1 d . . .
H4A H 0.2819 0.8790 0.2969 0.065 Uiso 1 1 calc R . .
H4B H 0.1648 0.9440 0.3148 0.065 Uiso 1 1 calc R . .
C5 C 0.0834(8) 0.7802(6) 0.6531(5) 0.047(3) Uani 1 1 d . . .
H5A H 0.1015 0.8231 0.6140 0.056 Uiso 1 1 calc R . .
H5B H 0.0103 0.8041 0.6790 0.056 Uiso 1 1 calc R . .
C6 C 0.1763(9) 0.7532(6) 0.6902(5) 0.053(3) Uani 1 1 d . . .
H6A H 0.1479 0.7234 0.7343 0.064 Uiso 1 1 calc R . .
H6B H 0.1954 0.8019 0.6932 0.064 Uiso 1 1 calc R . .
C7 C 0.3632(9) 0.7576(7) 0.5847(5) 0.053(3) Uani 1 1 d . . .
H7A H 0.2976 0.7979 0.5661 0.063 Uiso 1 1 calc R . .
H7B H 0.4083 0.7873 0.5957 0.063 Uiso 1 1 calc R . .
C8 C 0.4368(8) 0.7112(6) 0.5384(5) 0.051(3) Uani 1 1 d . . .
H8A H 0.5086 0.6782 0.5546 0.061 Uiso 1 1 calc R . .
H8B H 0.4587 0.7500 0.4972 0.061 Uiso 1 1 calc R . .
C9 C -0.1448(6) 0.9240(5) 0.4295(4) 0.0255(17) Uani 1 1 d . . .
C10 C -0.1584(7) 0.8814(5) 0.3879(4) 0.032(2) Uani 1 1 d . . .
C11 C -0.1762(7) 0.8027(5) 0.4259(4) 0.032(2) Uani 1 1 d . . .
C12 C -0.1731(7) 0.7959(5) 0.4906(4) 0.037(2) Uani 1 1 d . . .
C13 C -0.1535(7) 0.8711(5) 0.4926(4) 0.0302(19) Uani 1 1 d . . .
C14 C -0.1376(8) 1.0112(5) 0.4126(5) 0.041(2) Uani 1 1 d . . .
H14A H -0.2156 1.0471 0.4153 0.062 Uiso 1 1 calc R . .
H14B H -0.0944 1.0254 0.3688 0.062 Uiso 1 1 calc R . .
H14C H -0.0979 1.0179 0.4426 0.062 Uiso 1 1 calc R . .
C15 C -0.1615(9) 0.9158(6) 0.3193(4) 0.050(3) Uani 1 1 d . . .
H15A H -0.2391 0.9496 0.3138 0.074 Uiso 1 1 calc R . .
H15B H -0.1420 0.8714 0.2982 0.074 Uiso 1 1 calc R . .
H15C H -0.1055 0.9495 0.3001 0.074 Uiso 1 1 calc R . .
C16 C -0.2030(10) 0.7414(6) 0.4023(6) 0.060(3) Uani 1 1 d . . .
H16A H -0.2868 0.7522 0.4061 0.090 Uiso 1 1 calc R . .
H16B H -0.1738 0.6863 0.4281 0.090 Uiso 1 1 calc R . .
H16C H -0.1659 0.7457 0.3572 0.090 Uiso 1 1 calc R . .
C17 C -0.1967(8) 0.7261(6) 0.5459(5) 0.048(3) Uani 1 1 d . . .
H17A H -0.1585 0.7226 0.5804 0.072 Uiso 1 1 calc R . .
H17B H -0.1670 0.6753 0.5321 0.072 Uiso 1 1 calc R . .
H17C H -0.2802 0.7347 0.5616 0.072 Uiso 1 1 calc R . .
C18 C -0.1534(8) 0.8931(6) 0.5515(4) 0.045(2) Uani 1 1 d . . .
H18A H -0.0983 0.9268 0.5418 0.068 Uiso 1 1 calc R . .
H18B H -0.1311 0.8433 0.5848 0.068 Uiso 1 1 calc R . .
H18C H -0.2310 0.9240 0.5667 0.068 Uiso 1 1 calc R . .
C19 C 0.2772(7) 0.4784(5) 0.6011(4) 0.0308(19) Uani 1 1 d . . .
C20 C 0.1642(8) 0.4983(5) 0.6358(4) 0.034(2) Uani 1 1 d . . .
C21 C 0.1731(7) 0.5037(5) 0.6963(4) 0.0299(19) Uani 1 1 d . . .
C22 C 0.2926(8) 0.4895(5) 0.6989(4) 0.033(2) Uani 1 1 d . . .
C23 C 0.3571(7) 0.4733(5) 0.6409(4) 0.031(2) Uani 1 1 d . . .
C24 C 0.3096(8) 0.4596(5) 0.5374(4) 0.040(2) Uani 1 1 d . . .
H24A H 0.3177 0.4012 0.5433 0.060 Uiso 1 1 calc R . .
H24B H 0.3830 0.4735 0.5149 0.060 Uiso 1 1 calc R . .
H24C H 0.2493 0.4916 0.5119 0.060 Uiso 1 1 calc R . .
C25 C 0.0528(8) 0.5045(6) 0.6148(5) 0.047(2) Uani 1 1 d . . .
H25A H 0.0651 0.5177 0.5679 0.070 Uiso 1 1 calc R . .
H25B H -0.0090 0.5477 0.6302 0.070 Uiso 1 1 calc R . .
H25C H 0.0310 0.4523 0.6329 0.070 Uiso 1 1 calc R . .
C26 C 0.0724(9) 0.5157(7) 0.7506(5) 0.052(3) Uani 1 1 d . . .
H26A H 0.0610 0.4623 0.7775 0.078 Uiso 1 1 calc R . .
H26B H 0.0024 0.5474 0.7330 0.078 Uiso 1 1 calc R . .
H26C H 0.0883 0.5451 0.7766 0.078 Uiso 1 1 calc R . .
C27 C 0.3409(9) 0.4849(6) 0.7532(4) 0.047(3) Uani 1 1 d . . .
H27A H 0.2871 0.5221 0.7782 0.070 Uiso 1 1 calc R . .
H27B H 0.4146 0.5006 0.7376 0.070 Uiso 1 1 calc R . .
H27C H 0.3534 0.4289 0.7804 0.070 Uiso 1 1 calc R . .
C28 C 0.4885(7) 0.4478(5) 0.6239(4) 0.039(2) Uani 1 1 d . . .
H28A H 0.5221 0.4805 0.6388 0.058 Uiso 1 1 calc R . .
H28B H 0.5122 0.4568 0.5772 0.058 Uiso 1 1 calc R . .
H28C H 0.5157 0.3899 0.6446 0.058 Uiso 1 1 calc R . .
C29 C 0.2821(9) 0.9366(6) 0.8365(5) 0.052(3) Uani 1 1 d . . .
H29A H 0.2137 0.9540 0.8157 0.062 Uiso 1 1 calc R . .
H29B H 0.2605 0.9594 0.8744 0.062 Uiso 1 1 calc R . .
C30 C 0.3750(12) 0.9695(7) 0.7918(8) 0.094(5) Uani 1 1 d . . .
H30A H 0.3585 1.0281 0.7904 0.112 Uiso 1 1 calc R . .
H30B H 0.3738 0.9662 0.7485 0.112 Uiso 1 1 calc R . .
C31 C 0.5971(9) 0.9030(6) 0.9143(5) 0.048(3) Uani 1 1 d . . .
H31A H 0.5823 0.9182 0.9553 0.058 Uiso 1 1 calc R . .
H31B H 0.6755 0.9088 0.8916 0.058 Uiso 1 1 calc R . .
C32 C 0.5140(13) 0.9586(6) 0.8758(6) 0.074(4) Uani 1 1 d . . .
H32A H 0.5315 1.0129 0.8599 0.088 Uiso 1 1 calc R . .
H32B H 0.4358 0.9646 0.9025 0.088 Uiso 1 1 calc R . .
C33 C 0.4489(9) 0.6349(6) 1.1145(5) 0.051(3) Uani 1 1 d . . .
H33A H 0.4289 0.5891 1.1504 0.061 Uiso 1 1 calc R . .
H33B H 0.5306 0.6168 1.0945 0.061 Uiso 1 1 calc R . .
C34 C 0.4361(10) 0.7037(8) 1.1392(6) 0.069(4) Uani 1 1 d . . .
H34A H 0.4770 0.7428 1.1062 0.082 Uiso 1 1 calc R . .
H34B H 0.4734 0.6843 1.1773 0.082 Uiso 1 1 calc R . .
C35 C 0.3260(10) 0.9069(6) 1.0846(5) 0.052(3) Uani 1 1 d . . .
H35A H 0.4099 0.8894 1.0685 0.062 Uiso 1 1 calc R . .
H35B H 0.3073 0.9655 1.0839 0.062 Uiso 1 1 calc R . .
C36 C 0.2963(12) 0.8578(7) 1.1519(6) 0.071(4) Uani 1 1 d . . .
H36A H 0.2211 0.8877 1.1720 0.085 Uiso 1 1 calc R . .
H36B H 0.3550 0.8547 1.1761 0.085 Uiso 1 1 calc R . .
C37 C 0.6840(8) 0.6811(5) 0.8380(4) 0.035(2) Uani 1 1 d . . .
C38 C 0.6589(7) 0.7389(5) 0.7796(4) 0.0318(19) Uani 1 1 d . . .
C39 C 0.5478(7) 0.7367(5) 0.7708(4) 0.0296(19) Uani 1 1 d . . .
C40 C 0.5050(7) 0.6780(5) 0.8231(4) 0.033(2) Uani 1 1 d . . .
C41 C 0.5871(8) 0.6452(5) 0.8650(4) 0.035(2) Uani 1 1 d . . .
C42 C 0.7943(8) 0.6611(6) 0.8615(5) 0.052(3) Uani 1 1 d . . .
H42A H 0.8479 0.6141 0.8470 0.078 Uiso 1 1 calc R . .
H42B H 0.7790 0.6477 0.9085 0.078 Uiso 1 1 calc R . .
H42C H 0.8287 0.7082 0.8444 0.078 Uiso 1 1 calc R . .
C43 C 0.7406(8) 0.7869(6) 0.7307(4) 0.043(2) Uani 1 1 d . . .
H43A H 0.6958 0.8387 0.7077 0.065 Uiso 1 1 calc R . .
H43B H 0.7879 0.7551 0.7001 0.065 Uiso 1 1 calc R . .
H43C H 0.7908 0.7979 0.7528 0.065 Uiso 1 1 calc R . .
C44 C 0.4955(9) 0.7806(6) 0.7115(4) 0.050(3) Uani 1 1 d . . .
H44A H 0.5179 0.8326 0.6919 0.076 Uiso 1 1 calc R . .
H44B H 0.4111 0.7913 0.7231 0.076 Uiso 1 1 calc R . .
H44C H 0.5233 0.7467 0.6808 0.076 Uiso 1 1 calc R . .
C45 C 0.3987(9) 0.6485(6) 0.8307(5) 0.054(3) Uani 1 1 d . . .
H45A H 0.4186 0.6044 0.8092 0.080 Uiso 1 1 calc R . .
H45B H 0.3392 0.6938 0.8114 0.080 Uiso 1 1 calc R . .
H45C H 0.3693 0.6281 0.8764 0.080 Uiso 1 1 calc R . .
C46 C 0.5783(10) 0.5772(5) 0.9253(5) 0.054(3) Uani 1 1 d . . .
H46A H 0.4970 0.5814 0.9455 0.081 Uiso 1 1 calc R . .
H46B H 0.6209 0.5815 0.9550 0.081 Uiso 1 1 calc R . .
H46C H 0.6114 0.5244 0.9145 0.081 Uiso 1 1 calc R . .
C47 C 0.0785(7) 0.7313(5) 1.0385(4) 0.0291(18) Uani 1 1 d . . .
C48 C 0.0798(7) 0.6797(5) 1.1025(4) 0.0285(18) Uani 1 1 d . . .
C49 C 0.0367(7) 0.7307(5) 1.1453(4) 0.0302(19) Uani 1 1 d . . .
C50 C 0.0076(7) 0.8148(5) 1.1081(4) 0.033(2) Uani 1 1 d . . .
C51 C 0.0321(7) 0.8151(5) 1.0426(4) 0.033(2) Uani 1 1 d . . .
C52 C 0.1084(9) 0.7026(6) 0.9795(4) 0.048(3) Uani 1 1 d . . .
H52A H 0.1778 0.6575 0.9813 0.071 Uiso 1 1 calc R . .
H52B H 0.1229 0.7476 0.9421 0.071 Uiso 1 1 calc R . .
H52C H 0.0442 0.6838 0.9759 0.071 Uiso 1 1 calc R . .
C53 C 0.1157(8) 0.5877(5) 1.1196(4) 0.041(2) Uani 1 1 d . . .
H53A H 0.0516 0.5662 1.1195 0.061 Uiso 1 1 calc R . .
H53B H 0.1362 0.5675 1.1624 0.061 Uiso 1 1 calc R . .
H53C H 0.1825 0.5695 1.0880 0.061 Uiso 1 1 calc R . .
C54 C 0.0175(8) 0.7039(6) 1.2159(4) 0.040(2) Uani 1 1 d . . .
H54A H -0.0608 0.6959 1.2322 0.060 Uiso 1 1 calc R . .
H54B H 0.0269 0.7456 1.2329 0.060 Uiso 1 1 calc R . .
H54C H 0.0737 0.6524 1.2294 0.060 Uiso 1 1 calc R . .
C55 C -0.0497(8) 0.8885(6) 1.1344(5) 0.051(3) Uani 1 1 d . . .
H55A H -0.0362 0.9377 1.1013 0.077 Uiso 1 1 calc R . .
H55B H -0.0172 0.8832 1.1717 0.077 Uiso 1 1 calc R . .
H55C H -0.1329 0.8926 1.1475 0.077 Uiso 1 1 calc R . .
C56 C 0.0054(10) 0.8900(6) 0.9875(5) 0.055(3) Uani 1 1 d . . .
H56A H -0.0702 0.8954 0.9782 0.082 Uiso 1 1 calc R . .
H56B H 0.0648 0.8840 0.9494 0.082 Uiso 1 1 calc R . .
H56C H 0.0043 0.9388 0.9995 0.082 Uiso 1 1 calc R . .
P1 P 0.7005(2) 0.53720(14) 0.70319(12) 0.0346(5) Uani 1 1 d . . .
F1 F 0.7402(7) 0.5411(4) 0.6301(3) 0.079(2) Uani 1 1 d . . .
F2 F 0.8245(5) 0.4787(4) 0.7153(3) 0.0686(18) Uani 1 1 d . . .
F3 F 0.6645(7) 0.5318(4) 0.7765(3) 0.077(2) Uani 1 1 d . . .
F4 F 0.5760(6) 0.5928(4) 0.6929(4) 0.100(3) Uani 1 1 d . . .
F5 F 0.6577(5) 0.4562(3) 0.7153(3) 0.0604(17) Uani 1 1 d . . .
F6 F 0.7447(6) 0.6168(4) 0.6920(3) 0.0670(18) Uani 1 1 d . . .
P2 P 0.9450(3) 0.90494(18) 0.80395(13) 0.0477(7) Uani 1 1 d . . .
F7 F 0.9932(11) 0.9231(6) 0.7334(4) 0.155(5) Uani 1 1 d . . .
F8 F 1.0632(8) 0.8697(8) 0.8209(6) 0.172(5) Uani 1 1 d . . .
F9 F 0.8874(8) 0.8820(9) 0.8746(4) 0.173(6) Uani 1 1 d . . .
F10 F 0.8166(8) 0.9429(7) 0.7918(5) 0.152(4) Uani 1 1 d . . .
F11 F 0.9435(12) 0.8183(6) 0.8012(6) 0.173(5) Uani 1 1 d . . .
F12 F 0.9472(10) 0.9910(7) 0.8016(8) 0.197(6) Uani 1 1 d . . .
P3 P 0.5889(3) 0.78337(17) 0.26627(14) 0.0535(8) Uani 1 1 d D . .
F14 F 0.655(2) 0.8337(13) 0.2841(11) 0.092(8) Uani 0.50 1 d PDU A 1
F16 F 0.514(2) 0.7312(17) 0.2581(15) 0.098(10) Uani 0.50 1 d PDU A 1
F13 F 0.649(2) 0.7964(18) 0.1958(7) 0.191(13) Uani 0.50 1 d PDU A 1
F15 F 0.5276(15) 0.7707(13) 0.3388(6) 0.102(7) Uani 0.50 1 d PDU A 1
F17 F 0.6852(11) 0.7056(7) 0.2871(9) 0.085(5) Uani 0.50 1 d PDU A 1
F18 F 0.4945(12) 0.8651(8) 0.2497(10) 0.103(7) Uani 0.50 1 d PDU A 1
F14A F 0.6984(13) 0.8170(12) 0.2534(11) 0.074(6) Uani 0.50 1 d PDU A 2
F16A F 0.4749(18) 0.7566(18) 0.2723(16) 0.094(9) Uani 0.50 1 d PDU A 2
F18A F 0.505(2) 0.8553(11) 0.2933(10) 0.139(9) Uani 0.50 1 d PDU A 2
F15A F 0.596(2) 0.7277(12) 0.3339(7) 0.133(9) Uani 0.50 1 d PDU A 2
F13A F 0.5743(17) 0.8391(8) 0.1964(6) 0.072(4) Uani 0.50 1 d PDU A 2
F17A F 0.658(2) 0.7104(9) 0.2355(10) 0.155(9) Uani 0.50 1 d PDU A 2
P4 P 0.8383(5) 0.5357(3) 0.0545(2) 0.0439(13) Uani 0.50 1 d PD B 1
F24 F 0.8533(17) 0.4999(9) 0.0012(7) 0.111(6) Uani 0.50 1 d PD B 1
F23 F 0.8207(18) 0.5773(13) 0.1066(7) 0.129(7) Uani 0.50 1 d PD B 1
F20 F 0.9020(14) 0.5977(8) 0.0148(8) 0.127(7) Uani 0.50 1 d PD B 1
F22 F 0.7720(14) 0.4768(9) 0.0927(8) 0.145(8) Uani 0.50 1 d PDU B 1
F19 F 0.9435(13) 0.4768(9) 0.0740(8) 0.137(8) Uani 0.50 1 d PDU B 1
F21 F 0.7315(11) 0.5979(9) 0.0394(8) 0.119(6) Uani 0.50 1 d PDU B 1
P5 P 0.5021(6) 0.9797(5) 0.4365(4) 0.087(2) Uani 0.50 1 d PD . 2
F25 F 0.4049(13) 0.9348(10) 0.4708(9) 0.121(7) Uani 0.50 1 d PDU C 2
F26 F 0.4417(14) 1.0100(11) 0.3793(7) 0.104(5) Uani 0.50 1 d PD D 2
F27 F 0.5954(14) 1.0191(12) 0.3880(9) 0.129(7) Uani 0.50 1 d PDU E 2
F28 F 0.5819(15) 0.9590(15) 0.4855(10) 0.146(8) Uani 0.50 1 d PDU . 2
F29 F 0.5572(15) 0.9062(11) 0.4109(10) 0.121(7) Uani 0.50 1 d PD F 2
F30 F 0.4403(19) 1.0585(16) 0.4561(13) 0.204(16) Uani 0.50 1 d PD . 2
O1W O 0.895(4) 0.350(3) 0.165(2) 0.28(2) Uiso 0.50 1 d P G 2
O1S O 0.658(2) 0.8577(13) 0.0621(8) 0.108(7) Uani 0.50 1 d P . .
H1S H 0.6188 0.8529 0.0993 0.162 Uiso 0.50 1 calc PR . .
C1S C 0.745(2) 0.7831(14) 0.0588(11) 0.060(6) Uiso 0.50 1 d P . .
H1S1 H 0.7975 0.7912 0.0174 0.090 Uiso 0.50 1 calc PR . .
H1S2 H 0.7078 0.7397 0.0633 0.090 Uiso 0.50 1 calc PR . .
H1S3 H 0.7885 0.7676 0.0936 0.090 Uiso 0.50 1 calc PR . .

loop_
_atom_site_aniso_label
_atom_site_aniso_U_11
_atom_site_aniso_U_22
_atom_site_aniso_U_33
_atom_site_aniso_U_23
_atom_site_aniso_U_13
_atom_site_aniso_U_12
Ru1 0.0250(3) 0.0211(3) 0.0212(3) -0.0059(2) -0.0078(3) -0.0024(3)
Ru2 0.0184(3) 0.0239(3) 0.0235(3) -0.0042(3) -0.0042(3) -0.0029(3)
Ru3 0.0254(3) 0.0207(3) 0.0211(3) -0.0079(3) -0.0003(3) -0.0072(3)
Ru4 0.0235(3) 0.0209(3) 0.0196(3) -0.0079(2) -0.0017(3) -0.0046(3)
Ag1 0.0363(4) 0.0320(4) 0.0316(4) -0.0073(3) -0.0169(3) 0.0029(3)
Ag2 0.0375(4) 0.0395(4) 0.0268(3) -0.0127(3) 0.0062(3) -0.0153(3)
S1 0.0446(14) 0.0245(11) 0.0417(13) -0.0130(9) -0.0171(11) -0.0027(10)
S2 0.0307(11) 0.0295(11) 0.0357(12) -0.0108(9) -0.0092(10) -0.0077(9)
S3 0.0389(13) 0.0454(13) 0.0228(11) -0.0117(10) -0.0050(10) 0.0017(11)
S4 0.0236(11) 0.0354(12) 0.0324(12) -0.0154(9) -0.0006(9) -0.0017(9)
S5 0.0213(10) 0.0287(11) 0.0320(12) -0.0032(9) 0.0029(9) -0.0029(9)
S6 0.0392(13) 0.0353(12) 0.0407(13) -0.0094(10) -0.0206(11) -0.0058(10)
S7 0.0270(11) 0.0318(11) 0.0372(13) -0.0126(9) -0.0065(9) -0.0029(9)
S8 0.0340(12) 0.0438(13) 0.0369(13) -0.0188(10) -0.0056(10) -0.0143(11)
S9 0.0592(16) 0.0273(12) 0.0360(13) -0.0053(10) 0.0065(12) -0.0166(11)
S10 0.0283(11) 0.0254(11) 0.0337(12) -0.0104(9) -0.0001(9) -0.0027(9)
S11 0.0453(14) 0.0222(10) 0.0345(12) -0.0102(9) 0.0008(10) -0.0118(10)
S12 0.0373(13) 0.0534(14) 0.0269(12) -0.0144(10) -0.0063(10) -0.0133(11)
C1 0.077(8) 0.049(6) 0.039(6) -0.034(5) -0.021(6) 0.010(6)
C2 0.054(6) 0.051(6) 0.030(5) -0.025(5) -0.009(5) 0.022(5)
C3 0.034(5) 0.049(6) 0.063(7) 0.004(5) -0.014(5) -0.016(5)
C4 0.045(6) 0.066(7) 0.037(6) 0.005(5) 0.010(5) -0.024(6)
C5 0.042(6) 0.047(6) 0.054(6) -0.030(5) -0.015(5) 0.007(5)
C6 0.064(7) 0.047(6) 0.058(7) -0.028(5) -0.013(6) -0.009(6)
C7 0.053(7) 0.061(7) 0.056(7) -0.003(5) -0.022(6) -0.033(6)
C8 0.034(5) 0.051(6) 0.066(7) -0.013(5) 0.004(5) -0.021(5)
C9 0.014(4) 0.024(4) 0.036(5) -0.005(3) -0.006(3) -0.001(3)
C10 0.029(5) 0.030(4) 0.031(5) 0.001(4) -0.011(4) -0.004(4)
C11 0.028(5) 0.032(5) 0.038(5) -0.007(4) -0.012(4) -0.009(4)
C12 0.023(5) 0.040(5) 0.039(5) 0.002(4) -0.010(4) -0.006(4)
C13 0.020(4) 0.026(4) 0.039(5) -0.007(4) -0.009(4) 0.004(3)
C14 0.041(6) 0.027(5) 0.052(6) -0.008(4) -0.018(5) 0.002(4)
C15 0.057(7) 0.066(7) 0.026(5) -0.001(5) -0.023(5) -0.013(6)
C16 0.077(8) 0.048(6) 0.076(8) -0.003(6) -0.041(7) -0.036(6)
C17 0.034(5) 0.046(6) 0.045(6) 0.021(5) -0.006(4) -0.017(5)
C18 0.042(6) 0.054(6) 0.029(5) -0.017(4) 0.002(4) 0.004(5)
C19 0.034(5) 0.021(4) 0.032(5) -0.005(3) -0.006(4) -0.001(4)
C20 0.036(5) 0.025(4) 0.036(5) 0.000(4) -0.004(4) -0.011(4)
C21 0.025(4) 0.025(4) 0.031(5) 0.001(3) -0.001(4) -0.007(4)
C22 0.035(5) 0.027(4) 0.029(5) 0.005(4) -0.011(4) -0.004(4)
C23 0.030(5) 0.014(4) 0.041(5) 0.005(3) -0.008(4) -0.005(3)
C24 0.048(6) 0.035(5) 0.042(6) -0.020(4) 0.005(5) -0.017(4)
C25 0.038(6) 0.046(6) 0.060(7) -0.011(5) -0.008(5) -0.021(5)
C26 0.045(6) 0.070(7) 0.033(6) -0.006(5) 0.010(5) -0.023(6)
C27 0.048(6) 0.057(6) 0.026(5) 0.003(4) -0.013(5) -0.008(5)
C28 0.030(5) 0.036(5) 0.040(5) -0.008(4) 0.000(4) 0.001(4)
C29 0.050(6) 0.038(6) 0.050(6) 0.002(5) -0.015(5) 0.005(5)
C30 0.086(10) 0.035(6) 0.141(14) 0.031(7) -0.059(10) -0.011(7)
C31 0.058(7) 0.061(7) 0.046(6) -0.023(5) 0.002(5) -0.042(6)
C32 0.117(11) 0.039(6) 0.078(9) -0.013(6) -0.034(9) -0.025(7)
C33 0.037(6) 0.054(6) 0.049(6) -0.005(5) -0.015(5) 0.005(5)
C34 0.059(7) 0.083(9) 0.068(8) -0.031(7) -0.041(7) 0.015(7)
C35 0.065(7) 0.061(7) 0.052(7) -0.029(5) 0.003(6) -0.042(6)
C36 0.090(10) 0.071(8) 0.077(9) -0.030(7) -0.029(8) -0.034(7)
C37 0.039(5) 0.031(5) 0.035(5) -0.018(4) -0.004(4) -0.002(4)
C38 0.033(5) 0.040(5) 0.027(5) -0.022(4) 0.004(4) -0.009(4)
C39 0.038(5) 0.040(5) 0.021(4) -0.019(4) 0.003(4) -0.018(4)
C40 0.029(5) 0.027(4) 0.047(6) -0.024(4) -0.001(4) -0.004(4)
C41 0.040(5) 0.019(4) 0.046(6) -0.019(4) 0.004(4) -0.004(4)
C42 0.026(5) 0.057(7) 0.070(8) -0.025(6) -0.017(5) 0.009(5)
C43 0.042(6) 0.052(6) 0.036(5) -0.023(5) 0.020(4) -0.023(5)
C44 0.064(7) 0.061(7) 0.029(5) -0.020(5) -0.013(5) -0.007(6)
C45 0.045(6) 0.055(6) 0.072(8) -0.032(6) 0.005(5) -0.025(5)
C46 0.068(7) 0.027(5) 0.045(6) -0.008(4) 0.015(5) -0.003(5)
C47 0.029(5) 0.030(4) 0.031(5) -0.009(4) -0.001(4) -0.014(4)
C48 0.019(4) 0.039(5) 0.027(5) -0.009(4) 0.004(3) -0.014(4)
C49 0.020(4) 0.034(5) 0.033(5) -0.009(4) -0.001(4) -0.005(4)
C50 0.018(4) 0.034(5) 0.042(5) -0.018(4) -0.001(4) 0.003(4)
C51 0.025(4) 0.042(5) 0.032(5) -0.006(4) -0.013(4) -0.004(4)
C52 0.062(7) 0.062(7) 0.032(5) -0.015(5) -0.002(5) -0.035(6)
C53 0.047(6) 0.037(5) 0.039(5) -0.011(4) 0.003(5) -0.019(5)
C54 0.031(5) 0.059(6) 0.019(4) -0.008(4) 0.007(4) -0.006(5)
C55 0.033(5) 0.044(6) 0.068(7) -0.031(5) 0.002(5) 0.012(5)
C56 0.073(8) 0.040(6) 0.040(6) 0.007(5) -0.027(6) 0.000(5)
P1 0.0325(13) 0.0342(13) 0.0389(14) -0.0170(11) -0.0010(11) -0.0075(11)
F1 0.142(7) 0.057(4) 0.032(3) -0.014(3) -0.008(4) -0.022(4)
F2 0.044(4) 0.072(4) 0.075(5) -0.013(4) -0.012(3) 0.001(3)
F3 0.125(6) 0.063(4) 0.042(4) -0.033(3) 0.028(4) -0.038(4)
F4 0.053(4) 0.073(5) 0.168(8) -0.038(5) -0.046(5) 0.022(4)
F5 0.060(4) 0.053(4) 0.079(5) -0.033(3) -0.002(3) -0.022(3)
F6 0.093(5) 0.052(4) 0.063(4) -0.023(3) 0.010(4) -0.040(4)
P2 0.0508(17) 0.0604(18) 0.0418(16) -0.0138(13) -0.0094(13) -0.0261(15)
F7 0.235(12) 0.106(7) 0.061(6) -0.024(5) 0.049(7) -0.013(8)
F8 0.069(6) 0.229(13) 0.209(12) -0.003(10) -0.071(7) -0.042(7)
F9 0.111(8) 0.353(17) 0.040(5) -0.027(7) 0.010(5) -0.078(10)
F10 0.093(7) 0.211(11) 0.110(8) 0.038(7) -0.039(6) -0.043(7)
F11 0.264(15) 0.116(8) 0.182(12) -0.015(7) -0.043(11) -0.128(9)
F12 0.146(10) 0.133(9) 0.361(19) -0.178(11) 0.029(11) -0.047(8)
P3 0.0633(19) 0.0492(17) 0.0564(19) 0.0060(14) -0.0273(16) -0.0318(15)
F14 0.125(18) 0.068(12) 0.111(16) -0.007(10) -0.067(13) -0.041(12)
F16 0.15(2) 0.103(17) 0.096(16) -0.020(12) -0.060(16) -0.075(16)
F13 0.18(2) 0.24(3) 0.103(17) -0.001(17) 0.005(16) -0.06(2)
F15 0.093(13) 0.112(15) 0.080(12) -0.032(11) -0.013(10) 0.011(11)
F17 0.073(10) 0.040(7) 0.141(15) -0.028(9) -0.024(10) -0.005(7)
F18 0.053(10) 0.069(10) 0.156(18) 0.045(12) -0.060(12) -0.012(8)
F14A 0.050(9) 0.066(11) 0.119(17) -0.012(10) -0.028(9) -0.032(8)
F16A 0.090(13) 0.100(17) 0.101(17) -0.011(13) -0.008(11) -0.059(13)
F18A 0.16(2) 0.140(18) 0.123(17) -0.090(15) 0.052(14) -0.048(15)
F15A 0.19(2) 0.149(18) 0.092(14) 0.059(12) -0.094(15) -0.124(16)
F13A 0.105(13) 0.060(9) 0.051(9) 0.012(7) -0.035(9) -0.029(9)
F17A 0.18(2) 0.065(11) 0.24(2) -0.074(14) -0.046(18) -0.006(12)
P4 0.043(3) 0.063(3) 0.031(3) -0.011(2) -0.003(2) -0.023(3)
F24 0.174(18) 0.067(10) 0.111(14) -0.006(9) -0.066(13) -0.042(11)
F23 0.172(18) 0.21(2) 0.063(11) -0.068(12) 0.020(11) -0.120(17)
F20 0.21(2) 0.080(11) 0.117(15) -0.004(10) -0.047(15) -0.082(14)
F22 0.185(18) 0.162(16) 0.130(15) -0.095(13) 0.035(13) -0.098(14)
F19 0.159(16) 0.142(15) 0.117(14) -0.044(11) -0.096(13) 0.023(13)
F21 0.091(12) 0.133(14) 0.123(14) -0.071(12) -0.003(10) 0.010(11)
P5 0.043(4) 0.106(6) 0.101(6) -0.038(5) -0.019(4) 0.016(4)
F25 0.070(10) 0.114(13) 0.127(14) 0.042(10) -0.017(10) -0.024(10)
F26 0.089(12) 0.154(16) 0.071(11) -0.015(10) -0.015(9) -0.048(12)
F27 0.077(11) 0.141(15) 0.137(15) -0.004(12) -0.015(11) -0.017(11)
F28 0.073(11) 0.215(17) 0.117(13) -0.061(13) -0.038(10) 0.047(11)
F29 0.100(13) 0.138(16) 0.154(18) -0.097(14) -0.003(12) -0.025(12)
F30 0.117(17) 0.33(4) 0.21(3) -0.22(3) -0.076(18) 0.09(2)
O1S 0.16(2) 0.137(18) 0.032(9) -0.024(10) -0.037(12) -0.031(16)
